data_1542089
loop_
_publ_author_name
'Sgarlata, F.'

_publ_section_title
;
 La struttura della cianite
;
_journal_name_full 'Periodico di Mineralogia'
_journal_page_first 241
_journal_page_last 256
_journal_volume 34
_journal_year 1965
_chemical_formula_sum 'Al2 O5 Si'
_chemical_name_systematic 'Al2 O (Si O4)'
_space_group_IT_number 2
_symmetry_space_group_name_Hall '-P 1'
_symmetry_space_group_name_H-M 'P -1'
_cell_angle_alpha 90.03
_cell_angle_beta 101.08
_cell_angle_gamma 105.95
_cell_formula_units_Z 4
_cell_length_a 7.121
_cell_length_b 7.861
_cell_length_c 5.579
_cell_volume 294.211
_citation_journal_id_ASTM PEMIA7
_cod_data_source_file Sgarlata_PEMIA7_1965_605.cif
_cod_data_source_block Al2O5Si1
_cod_original_cell_volume 294.2108
_cod_original_formula_sum 'Al2 O5 Si1'
_cod_database_code 1542089

loop_
_symmetry_equiv_pos_as_xyz
x,y,z
-x,-y,-z

loop_
_atom_site_label
_atom_site_type_symbol
_atom_site_fract_x
_atom_site_fract_y
_atom_site_fract_z
_atom_site_occupancy
_atom_site_U_iso_or_equiv
O9 O-2 0.37763 -0.13082 -0.14053 1 0.0
O3 O-2 0.21569 0.44677 0.03635 1 0.0
Si2 Si+4 0.20327 0.43503 -0.20644 1 0.0
O8 O-2 0.22172 0.05444 0.07146 1 0.0
Si1 Si+4 0.20806 0.16815 0.31076 1 0.0
O10 O-2 0.3783 -0.1855 0.31866 1 0.0
O2 O-2 -0.0008 0.22481 0.25581 1 0.0
Al3 Al+3 0.39951 0.1137 -0.14061 1 0.0
O1 O-2 -0.0022 0.26859 -0.25456 1 0.0
Al2 Al+3 0.20222 -0.19893 -0.45032 1 0.0
Al1 Al+3 0.17504 -0.20384 0.04243 1 0.0
O6 O-2 0.38788 0.35309 0.37156 1 0.0
O4 O-2 0.22259 0.04515 -0.45589 1 0.0
O7 O-2 0.20915 -0.43554 -0.43545 1 0.0
O5 O-2 0.39323 0.34866 -0.16572 1 0.0
Al4 Al+3 0.38773 -0.41754 0.33561 1 0.0
